data_4025193
loop_
_publ_author_name
'Li-Xia Wang'
'De-Xian Wang'
'Zhi-Tang Huang'
'Mei-Xiang Wang'

_publ_section_title
;
 Synthesis and Highly Selective Bromination of Azacalix[4]pyrimidine
 Macrocycles
;
_journal_name_full 'Journal of Organic Chemistry'
_journal_page_first 741
_journal_page_last 747
_journal_paper_doi 10.1021/jo902245q
_journal_volume 75
_journal_year 2010
_chemical_formula_moiety 'C32 H43.50 N12'
_chemical_formula_sum 'C32 H43.5 N12'
_chemical_formula_weight 596.29
_chemical_name_systematic
;
 ?
;
_space_group_IT_number 14
_symmetry_cell_setting monoclinic
_symmetry_space_group_name_Hall '-P 2ybc'
_symmetry_space_group_name_H-M 'P 1 21/c 1'
_atom_sites_solution_hydrogens geom
_atom_sites_solution_primary direct
_atom_sites_solution_secondary difmap
_audit_creation_method SHELXL-97
_cell_angle_alpha 90.00
_cell_angle_beta 93.52(3)
_cell_angle_gamma 90.00
_cell_formula_units_Z 4
_cell_length_a 14.393(3)
_cell_length_b 9.2214(18)
_cell_length_c 23.961(5)
_cell_measurement_reflns_used 3200
_cell_measurement_temperature 173(2)
_cell_measurement_theta_max 25.00
_cell_measurement_theta_min 2.15
_cell_volume 3174.2(11)
_computing_cell_refinement 'CrystalClear (Rigaku Inc., 2008)'
_computing_data_collection 'CrystalClear (Rigaku Inc., 2008)'
_computing_data_reduction 'CrystalClear (Rigaku Inc., 2008)'
_computing_molecular_graphics 'XP in Siemens SHELXTL (Sheldrick, 1994)'
_computing_publication_material 'SHELX97 (Sheldrick, 1997)'
_computing_structure_refinement 'SHELXL-97 (Sheldrick, 1997)'
_computing_structure_solution 'SHELXS-97 (Sheldrick, 1990)'
_diffrn_ambient_temperature 173(2)
_diffrn_measured_fraction_theta_full 0.998
_diffrn_measured_fraction_theta_max 0.998
_diffrn_measurement_device_type 'Saturn724+ CCD'
_diffrn_measurement_method '\w scans at fixed \c = 45\%'
_diffrn_radiation_monochromator graphite
_diffrn_radiation_source 'fine-focus sealed tube'
_diffrn_radiation_type MoK\a
_diffrn_radiation_wavelength 0.71073
_diffrn_reflns_av_R_equivalents 0.0422
_diffrn_reflns_av_sigmaI/netI 0.0582
_diffrn_reflns_limit_h_max 17
_diffrn_reflns_limit_h_min -17
_diffrn_reflns_limit_k_max 10
_diffrn_reflns_limit_k_min -10
_diffrn_reflns_limit_l_max 28
_diffrn_reflns_limit_l_min -28
_diffrn_reflns_number 10593
_diffrn_reflns_theta_full 25.00
_diffrn_reflns_theta_max 25.00
_diffrn_reflns_theta_min 2.15
_exptl_absorpt_coefficient_mu 0.079
_exptl_absorpt_correction_T_max 0.9890
_exptl_absorpt_correction_T_min 0.9614
_exptl_absorpt_correction_type multi-scan
_exptl_absorpt_process_details 'CrystalClear (Rigaku Inc., 2008)'
_exptl_crystal_colour colorless
_exptl_crystal_density_diffrn 1.248
_exptl_crystal_density_method 'not measured'
_exptl_crystal_description block
_exptl_crystal_F_000 1278
_exptl_crystal_size_max 0.50
_exptl_crystal_size_mid 0.48
_exptl_crystal_size_min 0.14
_refine_diff_density_max 0.636
_refine_diff_density_min -0.294
_refine_diff_density_rms 0.051
_refine_ls_extinction_method none
_refine_ls_goodness_of_fit_ref 1.089
_refine_ls_hydrogen_treatment mixed
_refine_ls_matrix_type full
_refine_ls_number_parameters 429
_refine_ls_number_reflns 5573
_refine_ls_number_restraints 66
_refine_ls_restrained_S_all 1.092
_refine_ls_R_factor_all 0.0997
_refine_ls_R_factor_gt 0.0686
_refine_ls_shift/su_max 0.004
_refine_ls_shift/su_mean 0.000
_refine_ls_structure_factor_coef Fsqd
_refine_ls_weighting_details 'calc w=1/[\s^2^(Fo^2^)+(0.0826P)^2^+1.4820P] where P=(Fo^2^+2Fc^2^)/3'
_refine_ls_weighting_scheme calc
_refine_ls_wR_factor_gt 0.1593
_refine_ls_wR_factor_ref 0.1735
_reflns_number_gt 4292
_reflns_number_total 5573
_reflns_threshold_expression >2sigma(I)
_cod_data_source_file jo902245q_si_001.cif
_cod_data_source_block a
_cod_depositor_comments
;
The following automatic conversions were performed:

'_exptl_absorpt_correction_type' value 'Multi-scan' changed to
'multi-scan' according to the built-in table from CIF Core dictionary
named 'cif_core.dic' version 2.4.1 from 2010-06-29.

Automatic conversion script
Id: cif_fix_values 1646 2011-03-28 12:23:43Z adriana 
;
_cod_original_formula_sum 'C32 H43.50 N12'
_cod_database_code 4025193

loop_
_symmetry_equiv_pos_as_xyz
'x, y, z'
'-x, y+1/2, -z+1/2'
'-x, -y, -z'
'x, -y-1/2, z-1/2'

loop_
_atom_site_label
_atom_site_type_symbol
_atom_site_fract_x
_atom_site_fract_y
_atom_site_fract_z
_atom_site_U_iso_or_equiv
_atom_site_adp_type
_atom_site_occupancy
_atom_site_symmetry_multiplicity
_atom_site_calc_flag
_atom_site_refinement_flags
_atom_site_disorder_assembly
_atom_site_disorder_group
N1 N 0.50049(16) 0.5835(2) 0.40608(10) 0.0326(6) Uani 1 1 d . . .
N2 N 0.57951(15) 0.6800(3) 0.48882(10) 0.0320(6) Uani 1 1 d . . .
N3 N 0.34261(15) 0.6207(3) 0.38496(9) 0.0305(5) Uani 1 1 d . B .
N4 N 0.18537(16) 0.6125(3) 0.36001(10) 0.0340(6) Uani 1 1 d . . .
N5 N 0.07591(15) 0.5001(3) 0.41762(10) 0.0327(6) Uani 1 1 d . . .
N6 N 0.12016(14) 0.4041(2) 0.50511(9) 0.0255(5) Uani 1 1 d . . .
N7 N 0.14151(16) 0.3412(3) 0.59846(10) 0.0338(6) Uani 1 1 d . . .
N8 N 0.18813(17) 0.5144(3) 0.66921(10) 0.0389(6) Uani 1 1 d . . .
N9 N 0.22215(15) 0.7538(2) 0.64764(9) 0.0299(5) Uani 1 1 d . . .
N10 N 0.28853(17) 0.9791(3) 0.63890(11) 0.0374(6) Uani 1 1 d . . .
N11 N 0.42841(17) 1.0162(3) 0.59153(11) 0.0411(6) Uani 1 1 d . . .
N12 N 0.50519(14) 0.8264(3) 0.55022(10) 0.0304(5) Uani 1 1 d . . .
C1 C 0.57431(19) 0.6098(3) 0.44065(13) 0.0331(7) Uani 1 1 d . . .
H1B H 0.6316 0.5729 0.4290 0.040 Uiso 1 1 calc R . .
C2 C 0.41994(18) 0.6370(3) 0.42343(11) 0.0265(6) Uani 1 1 d . . .
C3 C 0.41505(18) 0.7124(3) 0.47258(11) 0.0267(6) Uani 1 1 d . . .
H3A H 0.3572 0.7465 0.4845 0.032 Uiso 1 1 calc R . .
C4 C 0.49846(18) 0.7370(3) 0.50453(12) 0.0259(6) Uani 1 1 d . . .
C5 C 0.25382(18) 0.5873(3) 0.39982(11) 0.0270(6) Uani 1 1 d . . .
C6 C 0.1018(2) 0.5656(3) 0.37189(13) 0.0375(7) Uani 1 1 d . . .
H6A H 0.0537 0.5812 0.3436 0.045 Uiso 1 1 calc R . .
C7 C 0.14529(17) 0.4798(3) 0.45743(11) 0.0247(6) Uani 1 1 d . . .
C8 C 0.23573(17) 0.5227(3) 0.45047(11) 0.0247(6) Uani 1 1 d . . .
H8B H 0.2836 0.5086 0.4791 0.030 Uiso 1 1 calc R . .
C9 C 0.15121(17) 0.4419(3) 0.55872(11) 0.0260(6) Uani 1 1 d . . .
C10 C 0.1606(2) 0.3845(3) 0.65037(13) 0.0412(8) Uani 1 1 d . . .
H10B H 0.1539 0.3127 0.6783 0.049 Uiso 1 1 calc R . .
C11 C 0.19998(17) 0.6121(3) 0.62869(11) 0.0285(6) Uani 1 1 d . . .
C12 C 0.18494(17) 0.5808(3) 0.57272(11) 0.0257(6) Uani 1 1 d . . .
H12A H 0.1969 0.6503 0.5448 0.031 Uiso 1 1 calc R . .
C13 C 0.28935(18) 0.8380(3) 0.62504(11) 0.0281(6) Uani 1 1 d . . .
C14 C 0.3580(2) 1.0578(3) 0.62087(15) 0.0447(8) Uani 1 1 d . . .
H14A H 0.3571 1.1578 0.6303 0.054 Uiso 1 1 calc R . .
C15 C 0.42784(18) 0.8751(3) 0.57812(12) 0.0293(6) Uani 1 1 d . . .
C16 C 0.35969(17) 0.7810(3) 0.59373(11) 0.0274(6) Uani 1 1 d . . .
H16A H 0.3604 0.6814 0.5836 0.033 Uiso 1 1 calc R . .
C17 C 0.3612(2) 0.6423(3) 0.32556(12) 0.0375(7) Uani 1 1 d D . .
H17A H 0.3074 0.6052 0.3021 0.045 Uiso 1 1 calc R A 1
H17B H 0.4163 0.5838 0.3170 0.045 Uiso 1 1 calc R A 1
C18 C 0.3783(9) 0.7963(6) 0.3098(3) 0.047(2) Uani 0.711(9) 1 d PDU B 1
H18A H 0.4247 0.8405 0.3368 0.056 Uiso 0.711(9) 1 calc PR B 1
H18B H 0.3197 0.8525 0.3104 0.056 Uiso 0.711(9) 1 calc PR B 1
C19 C 0.4142(4) 0.7995(6) 0.2512(2) 0.0411(15) Uani 0.711(9) 1 d PDU B 1
H19A H 0.4751 0.7496 0.2516 0.049 Uiso 0.711(9) 1 calc PR B 1
H19B H 0.3702 0.7469 0.2251 0.049 Uiso 0.711(9) 1 calc PR B 1
C20 C 0.4249(5) 0.9539(6) 0.2311(2) 0.070(2) Uani 0.711(9) 1 d PDU B 1
H20A H 0.4462 0.9533 0.1931 0.105 Uiso 0.711(9) 1 calc PR B 1
H20B H 0.4706 1.0048 0.2561 0.105 Uiso 0.711(9) 1 calc PR B 1
H20C H 0.3648 1.0038 0.2313 0.105 Uiso 0.711(9) 1 calc PR B 1
C18' C 0.359(2) 0.8057(13) 0.3132(10) 0.065(9) Uani 0.289(9) 1 d PDU B 2
H18C H 0.3400 0.8719 0.3407 0.078 Uiso 0.289(9) 1 calc PR B 2
C19' C 0.3864(9) 0.8617(17) 0.2560(7) 0.047(4) Uani 0.289(9) 1 d PDU B 2
H19C H 0.3582 0.7996 0.2258 0.056 Uiso 0.289(9) 1 calc PR B 2
H19D H 0.3633 0.9619 0.2500 0.056 Uiso 0.289(9) 1 calc PR B 2
C20' C 0.4921(9) 0.8587(17) 0.2549(7) 0.078(5) Uani 0.289(9) 1 d PDU B 2
H20D H 0.5104 0.8913 0.2182 0.118 Uiso 0.289(9) 1 calc PR B 2
H20E H 0.5146 0.7596 0.2618 0.118 Uiso 0.289(9) 1 calc PR B 2
H20F H 0.5194 0.9232 0.2840 0.118 Uiso 0.289(9) 1 calc PR B 2
C21 C 0.04768(17) 0.2908(3) 0.49687(12) 0.0283(6) Uani 1 1 d . . .
H21A H -0.0057 0.3315 0.4740 0.034 Uiso 1 1 calc R . .
H21B H 0.0252 0.2640 0.5337 0.034 Uiso 1 1 calc R . .
C22 C 0.08120(19) 0.1558(3) 0.46872(12) 0.0324(7) Uani 1 1 d . . .
H22A H 0.1047 0.1831 0.4322 0.039 Uiso 1 1 calc R . .
H22B H 0.0277 0.0896 0.4614 0.039 Uiso 1 1 calc R . .
C23 C 0.1575(2) 0.0751(3) 0.50263(13) 0.0366(7) Uani 1 1 d . . .
H23A H 0.2136 0.1374 0.5069 0.044 Uiso 1 1 calc R . .
H23B H 0.1365 0.0552 0.5404 0.044 Uiso 1 1 calc R . .
C24 C 0.1830(2) -0.0671(3) 0.47544(16) 0.0464(8) Uani 1 1 d . . .
H24A H 0.2319 -0.1156 0.4988 0.070 Uiso 1 1 calc R . .
H24B H 0.2057 -0.0477 0.4384 0.070 Uiso 1 1 calc R . .
H24C H 0.1280 -0.1296 0.4716 0.070 Uiso 1 1 calc R . .
C25 C 0.1662(2) 0.8149(3) 0.69134(12) 0.0358(7) Uani 1 1 d . . .
H25A H 0.2041 0.8863 0.7136 0.043 Uiso 1 1 calc R . .
H25B H 0.1487 0.7363 0.7168 0.043 Uiso 1 1 calc R . .
C26 C 0.0787(2) 0.8882(4) 0.66690(14) 0.0487(9) Uani 1 1 d . . .
H26A H 0.0402 0.8159 0.6455 0.058 Uiso 1 1 calc R . .
H26B H 0.0964 0.9645 0.6405 0.058 Uiso 1 1 calc R . .
C27 C 0.0210(3) 0.9562(5) 0.71110(16) 0.0667(11) Uani 1 1 d . . .
H27A H -0.0037 0.8782 0.7344 0.080 Uiso 1 1 calc R . .
H27B H 0.0617 1.0185 0.7357 0.080 Uiso 1 1 calc R . .
C28 C -0.0580(3) 1.0444(6) 0.6870(2) 0.0961(18) Uani 1 1 d . . .
H28A H -0.0906(18) 1.103(3) 0.7207(9) 0.144 Uiso 1 1 calc R . .
H28B H -0.1098(18) 0.9728(19) 0.6654(14) 0.144 Uiso 1 1 calc R . .
H28C H -0.0323(8) 1.123(3) 0.6570(14) 0.144 Uiso 1 1 calc R . .
C29 C 0.5976(2) 0.8744(4) 0.57364(15) 0.0469(9) Uani 1 1 d . . .
H29A H 0.5958 0.9793 0.5823 0.056 Uiso 1 1 calc R . .
H29B H 0.6447 0.8586 0.5458 0.056 Uiso 1 1 calc R . .
C30 C 0.6255(2) 0.7853(4) 0.62912(19) 0.0655(12) Uani 1 1 d . . .
H30A H 0.5830 0.8116 0.6584 0.079 Uiso 1 1 calc R . .
H30B H 0.6182 0.6803 0.6214 0.079 Uiso 1 1 calc R . .
C31 C 0.7228(3) 0.8151(5) 0.64977(19) 0.0719(12) Uani 1 1 d . . .
H31A H 0.7318 0.9211 0.6540 0.086 Uiso 1 1 calc R . .
H31B H 0.7658 0.7798 0.6221 0.086 Uiso 1 1 calc R . .
C32 C 0.7459(4) 0.7414(5) 0.70561(19) 0.0928(17) Uani 1 1 d . . .
H32A H 0.807(2) 0.786(3) 0.7242(9) 0.139 Uiso 1 1 calc R . .
H32B H 0.755(2) 0.631(3) 0.6993(3) 0.139 Uiso 1 1 calc R . .
H32C H 0.6915(18) 0.757(3) 0.7316(9) 0.139 Uiso 1 1 calc R . .

loop_
_atom_site_aniso_label
_atom_site_aniso_U_11
_atom_site_aniso_U_22
_atom_site_aniso_U_33
_atom_site_aniso_U_23
_atom_site_aniso_U_13
_atom_site_aniso_U_12
N1 0.0304(12) 0.0346(13) 0.0338(14) 0.0016(11) 0.0093(11) 0.0038(10)
N2 0.0256(12) 0.0333(12) 0.0371(14) 0.0060(11) 0.0025(10) 0.0046(10)
N3 0.0295(12) 0.0406(13) 0.0214(12) 0.0016(10) 0.0030(10) -0.0023(10)
N4 0.0316(13) 0.0438(14) 0.0262(13) 0.0054(11) -0.0013(10) 0.0010(11)
N5 0.0253(12) 0.0432(14) 0.0291(13) 0.0023(11) -0.0040(10) 0.0023(10)
N6 0.0204(10) 0.0289(12) 0.0274(13) 0.0006(10) 0.0029(9) -0.0021(9)
N7 0.0344(13) 0.0364(13) 0.0305(14) 0.0091(11) 0.0011(11) -0.0036(10)
N8 0.0438(14) 0.0467(15) 0.0261(13) 0.0066(12) 0.0014(11) -0.0080(12)
N9 0.0288(12) 0.0371(13) 0.0240(12) -0.0034(10) 0.0035(10) -0.0039(10)
N10 0.0356(13) 0.0328(13) 0.0444(16) -0.0025(11) 0.0074(12) 0.0012(11)
N11 0.0416(14) 0.0326(14) 0.0501(17) -0.0024(12) 0.0111(13) -0.0055(11)
N12 0.0223(11) 0.0390(13) 0.0298(13) -0.0022(11) 0.0011(10) -0.0038(10)
C1 0.0287(15) 0.0306(15) 0.0409(18) 0.0054(13) 0.0085(13) 0.0077(12)
C2 0.0274(14) 0.0277(14) 0.0248(15) 0.0073(11) 0.0047(11) -0.0020(11)
C3 0.0235(13) 0.0308(14) 0.0263(15) 0.0031(12) 0.0060(11) 0.0002(11)
C4 0.0227(13) 0.0293(13) 0.0261(14) 0.0078(12) 0.0041(11) -0.0012(11)
C5 0.0281(14) 0.0283(14) 0.0246(15) -0.0022(11) 0.0021(12) 0.0029(11)
C6 0.0305(15) 0.0528(19) 0.0283(16) 0.0031(14) -0.0052(13) 0.0045(13)
C7 0.0233(13) 0.0250(13) 0.0259(14) -0.0019(11) 0.0024(11) 0.0044(10)
C8 0.0234(13) 0.0303(14) 0.0201(14) -0.0004(11) -0.0005(11) 0.0034(11)
C9 0.0191(12) 0.0318(14) 0.0274(15) 0.0035(12) 0.0037(11) 0.0018(11)
C10 0.0485(18) 0.0456(18) 0.0294(17) 0.0129(14) 0.0009(14) -0.0078(15)
C11 0.0222(13) 0.0391(15) 0.0243(15) 0.0024(12) 0.0034(11) -0.0004(11)
C12 0.0219(13) 0.0292(14) 0.0263(15) 0.0042(11) 0.0035(11) -0.0004(10)
C13 0.0284(14) 0.0332(15) 0.0220(14) 0.0009(12) -0.0038(11) -0.0004(12)
C14 0.0463(19) 0.0326(16) 0.056(2) -0.0053(15) 0.0127(17) -0.0002(14)
C15 0.0246(14) 0.0356(15) 0.0273(15) 0.0009(12) -0.0020(12) -0.0004(12)
C16 0.0251(13) 0.0313(14) 0.0256(15) -0.0014(12) -0.0004(11) -0.0005(11)
C17 0.0378(16) 0.0534(19) 0.0219(16) -0.0025(14) 0.0057(13) -0.0049(14)
C18 0.057(5) 0.056(4) 0.028(4) 0.007(3) 0.006(3) -0.018(3)
C19 0.043(3) 0.049(3) 0.031(3) 0.003(3) 0.003(2) -0.009(3)
C20 0.090(4) 0.067(4) 0.055(3) 0.019(3) 0.020(3) -0.020(3)
C18' 0.071(12) 0.075(11) 0.050(10) 0.021(7) 0.015(7) -0.020(7)
C19' 0.053(7) 0.043(7) 0.043(7) 0.009(6) -0.006(6) -0.009(6)
C20' 0.082(9) 0.071(8) 0.087(9) -0.001(7) 0.044(7) -0.008(7)
C21 0.0217(13) 0.0298(14) 0.0332(16) 0.0007(12) 0.0001(11) -0.0022(11)
C22 0.0321(15) 0.0331(15) 0.0319(16) 0.0005(13) 0.0018(12) -0.0037(12)
C23 0.0292(14) 0.0380(16) 0.0427(19) 0.0070(14) 0.0042(13) 0.0041(12)
C24 0.0409(17) 0.0341(16) 0.065(2) 0.0077(16) 0.0086(16) 0.0094(14)
C25 0.0371(16) 0.0471(17) 0.0237(15) -0.0052(13) 0.0070(13) -0.0004(13)
C26 0.0394(17) 0.073(2) 0.0335(18) -0.0051(17) 0.0035(14) 0.0084(16)
C27 0.052(2) 0.103(3) 0.045(2) -0.016(2) 0.0080(18) 0.019(2)
C28 0.077(3) 0.124(4) 0.087(4) -0.034(3) 0.002(3) 0.043(3)
C29 0.0259(15) 0.062(2) 0.053(2) -0.0204(18) 0.0033(15) -0.0087(14)
C30 0.047(2) 0.0435(19) 0.101(3) -0.025(2) -0.038(2) 0.0132(16)
C31 0.051(2) 0.081(3) 0.082(3) -0.019(2) -0.011(2) 0.004(2)
C32 0.139(5) 0.081(3) 0.055(3) -0.007(2) -0.030(3) 0.017(3)

loop_
_atom_type_symbol
_atom_type_description
_atom_type_scat_dispersion_real
_atom_type_scat_dispersion_imag
_atom_type_scat_source
C C 0.0033 0.0016 'International Tables Vol C Tables 4.2.6.8 and 6.1.1.4'
H H 0.0000 0.0000 'International Tables Vol C Tables 4.2.6.8 and 6.1.1.4'
N N 0.0061 0.0033 'International Tables Vol C Tables 4.2.6.8 and 6.1.1.4'

loop_
_geom_angle_atom_site_label_1
_geom_angle_atom_site_label_2
_geom_angle_atom_site_label_3
_geom_angle
_geom_angle_site_symmetry_1
_geom_angle_site_symmetry_3
_geom_angle_publ_flag
C1 N1 C2 114.2(2) . . ?
C1 N2 C4 115.4(2) . . ?
C5 N3 C2 124.1(2) . . ?
C5 N3 C17 120.2(2) . . ?
C2 N3 C17 115.7(2) . . ?
C6 N4 C5 115.2(2) . . ?
C6 N5 C7 114.5(2) . . ?
C9 N6 C7 123.2(2) . . ?
C9 N6 C21 119.2(2) . . ?
C7 N6 C21 117.2(2) . . ?
C10 N7 C9 115.8(3) . . ?
C10 N8 C11 114.0(3) . . ?
C13 N9 C11 123.0(2) . . ?
C13 N9 C25 119.5(2) . . ?
C11 N9 C25 117.4(2) . . ?
C14 N10 C13 115.5(3) . . ?
C14 N11 C15 114.5(3) . . ?
C4 N12 C15 123.6(2) . . ?
C4 N12 C29 120.1(2) . . ?
C15 N12 C29 116.3(2) . . ?
N2 C1 N1 129.4(3) . . ?
N2 C1 H1B 115.3 . . ?
N1 C1 H1B 115.3 . . ?
N1 C2 C3 122.7(3) . . ?
N1 C2 N3 114.7(2) . . ?
C3 C2 N3 122.4(2) . . ?
C2 C3 C4 117.6(2) . . ?
C2 C3 H3A 121.2 . . ?
C4 C3 H3A 121.2 . . ?
N2 C4 N12 115.9(2) . . ?
N2 C4 C3 120.5(3) . . ?
N12 C4 C3 123.4(2) . . ?
N4 C5 N3 115.2(2) . . ?
N4 C5 C8 121.5(2) . . ?
N3 C5 C8 123.1(2) . . ?
N5 C6 N4 129.2(3) . . ?
N5 C6 H6A 115.4 . . ?
N4 C6 H6A 115.4 . . ?
N5 C7 C8 122.5(2) . . ?
N5 C7 N6 115.3(2) . . ?
C8 C7 N6 122.2(2) . . ?
C7 C8 C5 117.2(2) . . ?
C7 C8 H8B 121.4 . . ?
C5 C8 H8B 121.4 . . ?
N7 C9 N6 116.4(2) . . ?
N7 C9 C12 120.7(3) . . ?
N6 C9 C12 122.7(2) . . ?
N7 C10 N8 129.2(3) . . ?
N7 C10 H10B 115.4 . . ?
N8 C10 H10B 115.4 . . ?
N8 C11 C12 123.0(3) . . ?
N8 C11 N9 115.1(2) . . ?
C12 C11 N9 121.7(2) . . ?
C11 C12 C9 117.1(2) . . ?
C11 C12 H12A 121.4 . . ?
C9 C12 H12A 121.4 . . ?
N10 C13 N9 115.6(2) . . ?
N10 C13 C16 120.9(3) . . ?
N9 C13 C16 123.3(2) . . ?
N11 C14 N10 129.0(3) . . ?
N11 C14 H14A 115.5 . . ?
N10 C14 H14A 115.5 . . ?
N11 C15 C16 122.7(3) . . ?
N11 C15 N12 115.5(2) . . ?
C16 C15 N12 121.7(2) . . ?
C15 C16 C13 117.4(3) . . ?
C15 C16 H16A 121.3 . . ?
C13 C16 H16A 121.3 . . ?
N3 C17 C18 114.5(4) . . ?
N3 C17 C18' 108.3(8) . . ?
C18 C17 C18' 11.7(15) . . ?
N3 C17 H17A 108.6 . . ?
C18 C17 H17A 108.6 . . ?
C18' C17 H17A 102.8 . . ?
N3 C17 H17B 108.6 . . ?
C18 C17 H17B 108.6 . . ?
C18' C17 H17B 120.3 . . ?
H17A C17 H17B 107.6 . . ?
C17 C18 C19 108.8(5) . . ?
C17 C18 H18A 109.9 . . ?
C19 C18 H18A 109.9 . . ?
C17 C18 H18B 109.9 . . ?
C19 C18 H18B 109.9 . . ?
H18A C18 H18B 108.3 . . ?
C20 C19 C18 110.9(5) . . ?
C20 C19 H19A 109.4 . . ?
C18 C19 H19A 109.5 . . ?
C20 C19 H19B 109.4 . . ?
C18 C19 H19B 109.4 . . ?
H19A C19 H19B 108.0 . . ?
C19 C20 H20A 109.5 . . ?
C19 C20 H20B 109.5 . . ?
H20A C20 H20B 109.5 . . ?
C19 C20 H20C 109.5 . . ?
H20A C20 H20C 109.5 . . ?
H20B C20 H20C 109.5 . . ?
C17 C18' C19' 119.8(14) . . ?
C17 C18' H18C 120.1 . . ?
C19' C18' H18C 120.1 . . ?
C20' C19' C18' 108.9(17) . . ?
C20' C19' H19C 109.9 . . ?
C18' C19' H19C 109.9 . . ?
C20' C19' H19D 109.9 . . ?
C18' C19' H19D 109.9 . . ?
H19C C19' H19D 108.3 . . ?
C19' C20' H20D 109.5 . . ?
C19' C20' H20E 109.5 . . ?
H20D C20' H20E 109.5 . . ?
C19' C20' H20F 109.5 . . ?
H20D C20' H20F 109.5 . . ?
H20E C20' H20F 109.5 . . ?
N6 C21 C22 113.5(2) . . ?
N6 C21 H21A 108.9 . . ?
C22 C21 H21A 108.9 . . ?
N6 C21 H21B 108.9 . . ?
C22 C21 H21B 108.9 . . ?
H21A C21 H21B 107.7 . . ?
C21 C22 C23 113.9(2) . . ?
C21 C22 H22A 108.8 . . ?
C23 C22 H22A 108.8 . . ?
C21 C22 H22B 108.8 . . ?
C23 C22 H22B 108.8 . . ?
H22A C22 H22B 107.7 . . ?
C24 C23 C22 112.3(3) . . ?
C24 C23 H23A 109.2 . . ?
C22 C23 H23A 109.2 . . ?
C24 C23 H23B 109.2 . . ?
C22 C23 H23B 109.2 . . ?
H23A C23 H23B 107.9 . . ?
C23 C24 H24A 109.5 . . ?
C23 C24 H24B 109.5 . . ?
H24A C24 H24B 109.5 . . ?
C23 C24 H24C 109.5 . . ?
H24A C24 H24C 109.5 . . ?
H24B C24 H24C 109.5 . . ?
N9 C25 C26 112.0(2) . . ?
N9 C25 H25A 109.2 . . ?
C26 C25 H25A 109.2 . . ?
N9 C25 H25B 109.2 . . ?
C26 C25 H25B 109.2 . . ?
H25A C25 H25B 107.9 . . ?
C25 C26 C27 113.0(3) . . ?
C25 C26 H26A 109.0 . . ?
C27 C26 H26A 109.0 . . ?
C25 C26 H26B 109.0 . . ?
C27 C26 H26B 109.0 . . ?
H26A C26 H26B 107.8 . . ?
C28 C27 C26 113.1(3) . . ?
C28 C27 H27A 108.9 . . ?
C26 C27 H27A 108.9 . . ?
C28 C27 H27B 108.9 . . ?
C26 C27 H27B 108.9 . . ?
H27A C27 H27B 107.8 . . ?
C27 C28 H28A 109.5 . . ?
C27 C28 H28B 109.5 . . ?
H28A C28 H28B 109.5 . . ?
C27 C28 H28C 109.5 . . ?
H28A C28 H28C 109.5 . . ?
H28B C28 H28C 109.5 . . ?
N12 C29 C30 109.7(3) . . ?
N12 C29 H29A 109.7 . . ?
C30 C29 H29A 109.7 . . ?
N12 C29 H29B 109.7 . . ?
C30 C29 H29B 109.7 . . ?
H29A C29 H29B 108.2 . . ?
C31 C30 C29 111.6(4) . . ?
C31 C30 H30A 109.3 . . ?
C29 C30 H30A 109.3 . . ?
C31 C30 H30B 109.3 . . ?
C29 C30 H30B 109.3 . . ?
H30A C30 H30B 108.0 . . ?
C30 C31 C32 111.2(4) . . ?
C30 C31 H31A 109.4 . . ?
C32 C31 H31A 109.4 . . ?
C30 C31 H31B 109.4 . . ?
C32 C31 H31B 109.4 . . ?
H31A C31 H31B 108.0 . . ?
C31 C32 H32A 109.5 . . ?
C31 C32 H32B 109.5 . . ?
H32A C32 H32B 109.5 . . ?
C31 C32 H32C 109.5 . . ?
H32A C32 H32C 109.5 . . ?
H32B C32 H32C 109.5 . . ?

loop_
_geom_bond_atom_site_label_1
_geom_bond_atom_site_label_2
_geom_bond_distance
_geom_bond_site_symmetry_2
_geom_bond_publ_flag
N1 C1 1.329(4) . ?
N1 C2 1.349(3) . ?
N2 C1 1.321(4) . ?
N2 C4 1.354(3) . ?
N3 C5 1.382(3) . ?
N3 C2 1.409(3) . ?
N3 C17 1.478(4) . ?
N4 C6 1.325(4) . ?
N4 C5 1.349(4) . ?
N5 C6 1.324(4) . ?
N5 C7 1.351(3) . ?
N6 C9 1.379(4) . ?
N6 C7 1.405(3) . ?
N6 C21 1.481(3) . ?
N7 C10 1.319(4) . ?
N7 C9 1.343(3) . ?
N8 C10 1.332(4) . ?
N8 C11 1.343(4) . ?
N9 C13 1.377(4) . ?
N9 C11 1.414(4) . ?
N9 C25 1.472(3) . ?
N10 C14 1.329(4) . ?
N10 C13 1.343(4) . ?
N11 C14 1.325(4) . ?
N11 C15 1.340(4) . ?
N12 C4 1.368(4) . ?
N12 C15 1.407(3) . ?
N12 C29 1.479(3) . ?
C1 H1B 0.9500 . ?
C2 C3 1.373(4) . ?
C3 C4 1.402(4) . ?
C3 H3A 0.9500 . ?
C5 C8 1.391(4) . ?
C6 H6A 0.9500 . ?
C7 C8 1.380(4) . ?
C8 H8B 0.9500 . ?
C9 C12 1.404(4) . ?
C10 H10B 0.9500 . ?
C11 C12 1.376(4) . ?
C12 H12A 0.9500 . ?
C13 C16 1.399(4) . ?
C14 H14A 0.9500 . ?
C15 C16 1.378(4) . ?
C16 H16A 0.9500 . ?
C17 C18 1.493(6) . ?
C17 C18' 1.535(10) . ?
C17 H17A 0.9900 . ?
C17 H17B 0.9900 . ?
C18 C19 1.525(7) . ?
C18 H18A 0.9900 . ?
C18 H18B 0.9900 . ?
C19 C20 1.514(6) . ?
C19 H19A 0.9900 . ?
C19 H19B 0.9900 . ?
C20 H20A 0.9800 . ?
C20 H20B 0.9800 . ?
C20 H20C 0.9800 . ?
C18' C19' 1.540(10) . ?
C18' H18C 0.9500 . ?
C19' C20' 1.524(10) . ?
C19' H19C 0.9900 . ?
C19' H19D 0.9900 . ?
C20' H20D 0.9800 . ?
C20' H20E 0.9800 . ?
C20' H20F 0.9800 . ?
C21 C22 1.509(4) . ?
C21 H21A 0.9900 . ?
C21 H21B 0.9900 . ?
C22 C23 1.520(4) . ?
C22 H22A 0.9900 . ?
C22 H22B 0.9900 . ?
C23 C24 1.519(4) . ?
C23 H23A 0.9900 . ?
C23 H23B 0.9900 . ?
C24 H24A 0.9800 . ?
C24 H24B 0.9800 . ?
C24 H24C 0.9800 . ?
C25 C26 1.514(4) . ?
C25 H25A 0.9900 . ?
C25 H25B 0.9900 . ?
C26 C27 1.521(5) . ?
C26 H26A 0.9900 . ?
C26 H26B 0.9900 . ?
C27 C28 1.486(6) . ?
C27 H27A 0.9900 . ?
C27 H27B 0.9900 . ?
C28 H28A 1.0999 . ?
C28 H28B 1.0999 . ?
C28 H28C 1.0999 . ?
C29 C30 1.593(5) . ?
C29 H29A 0.9900 . ?
C29 H29B 0.9900 . ?
C30 C31 1.482(5) . ?
C30 H30A 0.9900 . ?
C30 H30B 0.9900 . ?
C31 C32 1.519(6) . ?
C31 H31A 0.9900 . ?
C31 H31B 0.9900 . ?
C32 H32A 1.0397 . ?
C32 H32B 1.0397 . ?
C32 H32C 1.0397 . ?

loop_
_geom_torsion_atom_site_label_1
_geom_torsion_atom_site_label_2
_geom_torsion_atom_site_label_3
_geom_torsion_atom_site_label_4
_geom_torsion
_geom_torsion_site_symmetry_1
_geom_torsion_site_symmetry_2
_geom_torsion_site_symmetry_3
_geom_torsion_site_symmetry_4
_geom_torsion_publ_flag
C4 N2 C1 N1 -2.2(4) . . . . ?
C2 N1 C1 N2 0.0(4) . . . . ?
C1 N1 C2 C3 0.1(4) . . . . ?
C1 N1 C2 N3 174.8(2) . . . . ?
C5 N3 C2 N1 141.5(3) . . . . ?
C17 N3 C2 N1 -38.7(3) . . . . ?
C5 N3 C2 C3 -43.7(4) . . . . ?
C17 N3 C2 C3 136.0(3) . . . . ?
N1 C2 C3 C4 1.9(4) . . . . ?
N3 C2 C3 C4 -172.4(2) . . . . ?
C1 N2 C4 N12 -171.4(2) . . . . ?
C1 N2 C4 C3 4.2(4) . . . . ?
C15 N12 C4 N2 -168.7(2) . . . . ?
C29 N12 C4 N2 9.9(4) . . . . ?
C15 N12 C4 C3 15.9(4) . . . . ?
C29 N12 C4 C3 -165.5(3) . . . . ?
C2 C3 C4 N2 -4.2(4) . . . . ?
C2 C3 C4 N12 171.1(2) . . . . ?
C6 N4 C5 N3 172.8(2) . . . . ?
C6 N4 C5 C8 -2.8(4) . . . . ?
C2 N3 C5 N4 163.7(2) . . . . ?
C17 N3 C5 N4 -16.1(4) . . . . ?
C2 N3 C5 C8 -20.8(4) . . . . ?
C17 N3 C5 C8 159.5(3) . . . . ?
C7 N5 C6 N4 0.4(5) . . . . ?
C5 N4 C6 N5 1.3(5) . . . . ?
C6 N5 C7 C8 -0.7(4) . . . . ?
C6 N5 C7 N6 -177.0(2) . . . . ?
C9 N6 C7 N5 -139.2(2) . . . . ?
C21 N6 C7 N5 32.9(3) . . . . ?
C9 N6 C7 C8 44.6(4) . . . . ?
C21 N6 C7 C8 -143.4(2) . . . . ?
N5 C7 C8 C5 -0.7(4) . . . . ?
N6 C7 C8 C5 175.3(2) . . . . ?
N4 C5 C8 C7 2.6(4) . . . . ?
N3 C5 C8 C7 -172.7(2) . . . . ?
C10 N7 C9 N6 -171.9(2) . . . . ?
C10 N7 C9 C12 3.6(4) . . . . ?
C7 N6 C9 N7 -163.8(2) . . . . ?
C21 N6 C9 N7 24.3(3) . . . . ?
C7 N6 C9 C12 20.9(4) . . . . ?
C21 N6 C9 C12 -151.0(2) . . . . ?
C9 N7 C10 N8 0.2(5) . . . . ?
C11 N8 C10 N7 -2.0(5) . . . . ?
C10 N8 C11 C12 0.1(4) . . . . ?
C10 N8 C11 N9 175.3(2) . . . . ?
C13 N9 C11 N8 136.9(3) . . . . ?
C25 N9 C11 N8 -46.7(3) . . . . ?
C13 N9 C11 C12 -47.8(4) . . . . ?
C25 N9 C11 C12 128.6(3) . . . . ?
N8 C11 C12 C9 3.3(4) . . . . ?
N9 C11 C12 C9 -171.6(2) . . . . ?
N7 C9 C12 C11 -5.2(4) . . . . ?
N6 C9 C12 C11 170.0(2) . . . . ?
C14 N10 C13 N9 174.7(3) . . . . ?
C14 N10 C13 C16 0.1(4) . . . . ?
C11 N9 C13 N10 166.2(2) . . . . ?
C25 N9 C13 N10 -10.1(4) . . . . ?
C11 N9 C13 C16 -19.3(4) . . . . ?
C25 N9 C13 C16 164.4(3) . . . . ?
C15 N11 C14 N10 0.7(5) . . . . ?
C13 N10 C14 N11 -0.6(5) . . . . ?
C14 N11 C15 C16 -0.2(4) . . . . ?
C14 N11 C15 N12 -175.9(3) . . . . ?
C4 N12 C15 N11 -135.6(3) . . . . ?
C29 N12 C15 N11 45.8(4) . . . . ?
C4 N12 C15 C16 48.6(4) . . . . ?
C29 N12 C15 C16 -130.1(3) . . . . ?
N11 C15 C16 C13 -0.3(4) . . . . ?
N12 C15 C16 C13 175.2(2) . . . . ?
N10 C13 C16 C15 0.3(4) . . . . ?
N9 C13 C16 C15 -173.8(2) . . . . ?
C5 N3 C17 C18 107.6(6) . . . . ?
C2 N3 C17 C18 -72.2(6) . . . . ?
C5 N3 C17 C18' 96.9(15) . . . . ?
C2 N3 C17 C18' -82.9(15) . . . . ?
N3 C17 C18 C19 169.4(5) . . . . ?
C18' C17 C18 C19 -130(8) . . . . ?
C17 C18 C19 C20 175.2(7) . . . . ?
N3 C17 C18' C19' 173(2) . . . . ?
C18 C17 C18' C19' 50(5) . . . . ?
C17 C18' C19' C20' -77(3) . . . . ?
C9 N6 C21 C22 -114.8(3) . . . . ?
C7 N6 C21 C22 72.8(3) . . . . ?
N6 C21 C22 C23 64.0(3) . . . . ?
C21 C22 C23 C24 174.7(2) . . . . ?
C13 N9 C25 C26 89.9(3) . . . . ?
C11 N9 C25 C26 -86.6(3) . . . . ?
N9 C25 C26 C27 -178.3(3) . . . . ?
C25 C26 C27 C28 172.5(4) . . . . ?
C4 N12 C29 C30 -103.5(3) . . . . ?
C15 N12 C29 C30 75.3(3) . . . . ?
N12 C29 C30 C31 172.2(3) . . . . ?
C29 C30 C31 C32 174.4(3) . . . . ?
